data_4025043
loop_
_publ_author_name
'En-Xuan Zhang'
'De-Xian Wang'
'Zhi-Tang Huang'
'Mei-Xiang Wang'

_publ_section_title
;
Synthesis of (NH)m(NMe)4-m-Bridged Calix[4]pyridines and the Effect of NH
Bridge on Structure and Properties
;
_journal_name_full 'Journal of Organic Chemistry'
_journal_page_first 8595
_journal_page_last 8603
_journal_paper_doi 10.1021/jo901609u
_journal_volume 74
_journal_year 2009
_chemical_formula_sum 'C23 H28 N8 O3'
_chemical_formula_weight 464.53
_chemical_name_systematic
; 
 ? 
;
_space_group_IT_number 14
_symmetry_cell_setting monoclinic
_symmetry_space_group_name_Hall '-P 2ybc'
_symmetry_space_group_name_H-M 'P 1 21/c 1'
_atom_sites_solution_hydrogens geom
_atom_sites_solution_primary direct
_atom_sites_solution_secondary difmap
_audit_creation_method SHELXL-97
_cell_angle_alpha 90.00
_cell_angle_beta 102.14(3)
_cell_angle_gamma 90.00
_cell_formula_units_Z 4
_cell_length_a 13.971(3)
_cell_length_b 9.757(2)
_cell_length_c 17.757(4)
_cell_measurement_reflns_used 5128
_cell_measurement_temperature 173(2)
_cell_measurement_theta_max 27.48
_cell_measurement_theta_min 2.39
_cell_volume 2366.5(8)
_computing_cell_refinement 'CrystalClear (Rigaku Inc., 2008)'
_computing_data_collection 'CrystalClear (Rigaku Inc., 2008)'
_computing_data_reduction 'CrystalClear (Rigaku Inc., 2008)'
_computing_molecular_graphics 'XP in Siemens SHELXTL (Sheldrick, 1994)'
_computing_publication_material 'SHELX97 (Sheldrick, 1997)'
_computing_structure_refinement 'SHELXL-97 (Sheldrick, 1997)'
_computing_structure_solution 'SHELXS-97 (Sheldrick, 1990)'
_diffrn_ambient_temperature 173(2)
_diffrn_detector_area_resol_mean 28.5714
_diffrn_measured_fraction_theta_full 0.997
_diffrn_measured_fraction_theta_max 0.997
_diffrn_measurement_device_type 'MM007HF + CCD (Saturn724+)'
_diffrn_measurement_method '\w scans at fixed \c = 45\%'
_diffrn_radiation_monochromator Confocal
_diffrn_radiation_source 'Rotating Anode'
_diffrn_radiation_type MoK\a
_diffrn_radiation_wavelength 0.71073
_diffrn_reflns_av_R_equivalents 0.0333
_diffrn_reflns_av_sigmaI/netI 0.0344
_diffrn_reflns_limit_h_max 18
_diffrn_reflns_limit_h_min -17
_diffrn_reflns_limit_k_max 12
_diffrn_reflns_limit_k_min -11
_diffrn_reflns_limit_l_max 23
_diffrn_reflns_limit_l_min -16
_diffrn_reflns_number 16566
_diffrn_reflns_theta_full 27.48
_diffrn_reflns_theta_max 27.48
_diffrn_reflns_theta_min 2.39
_exptl_absorpt_coefficient_mu 0.091
_exptl_absorpt_correction_T_max 0.9848
_exptl_absorpt_correction_T_min 0.9786
_exptl_absorpt_correction_type numerical
_exptl_absorpt_process_details 'CrystalClear (Rigaku Inc., 2008)'
_exptl_crystal_colour colorless
_exptl_crystal_density_diffrn 1.304
_exptl_crystal_density_method 'not measured'
_exptl_crystal_description block
_exptl_crystal_F_000 984
_exptl_crystal_size_max 0.24
_exptl_crystal_size_mid 0.19
_exptl_crystal_size_min 0.17
_refine_diff_density_max 0.228
_refine_diff_density_min -0.202
_refine_diff_density_rms 0.043
_refine_ls_extinction_method none
_refine_ls_goodness_of_fit_ref 1.100
_refine_ls_hydrogen_treatment constr
_refine_ls_matrix_type full
_refine_ls_number_parameters 310
_refine_ls_number_reflns 5421
_refine_ls_number_restraints 0
_refine_ls_restrained_S_all 1.100
_refine_ls_R_factor_all 0.0622
_refine_ls_R_factor_gt 0.0545
_refine_ls_shift/su_max 0.004
_refine_ls_shift/su_mean 0.000
_refine_ls_structure_factor_coef Fsqd
_refine_ls_weighting_details 'calc w=1/[\s^2^(Fo^2^)+(0.0428P)^2^+1.0367P] where P=(Fo^2^+2Fc^2^)/3'
_refine_ls_weighting_scheme calc
_refine_ls_wR_factor_gt 0.1199
_refine_ls_wR_factor_ref 0.1250
_reflns_number_gt 4803
_reflns_number_total 5421
_reflns_threshold_expression >2sigma(I)
_cod_data_source_file jo901609u_si_003.cif
_cod_data_source_block mx119
_cod_original_sg_symbol_H-M P2(1)/c
_cod_database_code 4025043

loop_
_symmetry_equiv_pos_as_xyz
'x, y, z'
'-x, y+1/2, -z+1/2'
'-x, -y, -z'
'x, -y-1/2, z-1/2'

loop_
_atom_site_label
_atom_site_type_symbol
_atom_site_fract_x
_atom_site_fract_y
_atom_site_fract_z
_atom_site_U_iso_or_equiv
_atom_site_adp_type
_atom_site_occupancy
_atom_site_symmetry_multiplicity
_atom_site_calc_flag
_atom_site_refinement_flags
_atom_site_disorder_assembly
_atom_site_disorder_group
O1 O 0.38127(9) 1.39660(13) 0.33451(7) 0.0357(3) Uani 1 1 d . . .
H1O1 H 0.3403 1.4574 0.3067 0.043 Uiso 1 1 d R . .
H2O1 H 0.3539 1.3185 0.3186 0.043 Uiso 1 1 d R . .
O2 O 0.57217(9) 1.33671(13) 0.39208(8) 0.0400(3) Uani 1 1 d . . .
H1O2 H 0.5037 1.3685 0.3668 0.048 Uiso 1 1 d R . .
O3 O 1.06041(9) 1.24242(13) 0.19940(7) 0.0395(3) Uani 1 1 d . . .
H1O3 H 1.1009 1.2921 0.2360 0.047 Uiso 1 1 d R . .
N8 N 0.92112(10) 1.04778(14) 0.22565(8) 0.0296(3) Uani 1 1 d . . .
H1N8 H 0.9736 1.1014 0.2229 0.036 Uiso 1 1 d R . .
N1 N 0.83548(9) 0.86474(13) 0.15788(7) 0.0247(3) Uani 1 1 d . . .
N2 N 0.74921(11) 0.68070(14) 0.09396(7) 0.0312(3) Uani 1 1 d . . .
N3 N 0.70932(9) 0.63804(13) 0.21404(7) 0.0248(3) Uani 1 1 d . . .
N4 N 0.65739(10) 0.58795(14) 0.32834(8) 0.0297(3) Uani 1 1 d . . .
H1N4 H 0.6359 0.5151 0.3521 0.036 Uiso 1 1 d R . .
N5 N 0.65212(9) 0.82695(13) 0.33443(7) 0.0249(3) Uani 1 1 d . . .
N6 N 0.65159(10) 1.06515(14) 0.34455(8) 0.0305(3) Uani 1 1 d . . .
H1N6 H 0.6186 1.1391 0.3574 0.037 Uiso 1 1 d R . .
N7 N 0.78788(9) 1.04750(13) 0.28699(7) 0.0259(3) Uani 1 1 d . . .
C3 C 0.81911(16) 1.0046(2) 0.02010(11) 0.0503(5) Uani 1 1 d . . .
H3A H 0.8156 1.0517 -0.0272 0.060 Uiso 1 1 calc R . .
C2 C 0.86349(15) 1.0667(2) 0.08883(11) 0.0433(5) Uani 1 1 d . . .
H2A H 0.8884 1.1575 0.0899 0.052 Uiso 1 1 calc R . .
C8 C 0.83251(14) 0.41117(18) 0.23707(11) 0.0398(4) Uani 1 1 d . . .
H8A H 0.8751 0.3342 0.2452 0.048 Uiso 1 1 calc R . .
C13 C 0.45324(13) 0.8208(2) 0.33473(11) 0.0415(4) Uani 1 1 d . . .
H13A H 0.3856 0.8185 0.3358 0.050 Uiso 1 1 calc R . .
C21 C 0.69462(16) 0.6152(2) 0.02452(11) 0.0457(5) Uani 1 1 d . . .
H21A H 0.6405 0.6748 0.0001 0.068 Uiso 1 1 calc R . .
H21B H 0.6684 0.5275 0.0379 0.068 Uiso 1 1 calc R . .
H21C H 0.7382 0.5993 -0.0113 0.068 Uiso 1 1 calc R . .
C12 C 0.50321(13) 0.69984(19) 0.32928(11) 0.0369(4) Uani 1 1 d . . .
H12A H 0.4708 0.6138 0.3259 0.044 Uiso 1 1 calc R . .
C1 C 0.87016(11) 0.99179(16) 0.15568(9) 0.0277(3) Uani 1 1 d . . .
C17 C 0.80882(13) 1.14063(17) 0.41500(10) 0.0319(4) Uani 1 1 d . . .
H17A H 0.7811 1.1615 0.4581 0.038 Uiso 1 1 calc R . .
C18 C 0.90684(13) 1.16910(18) 0.41602(10) 0.0345(4) Uani 1 1 d . . .
H18A H 0.9469 1.2112 0.4597 0.041 Uiso 1 1 calc R . .
C4 C 0.78031(14) 0.87577(19) 0.01999(10) 0.0379(4) Uani 1 1 d . . .
H4A H 0.7490 0.8329 -0.0268 0.045 Uiso 1 1 calc R . .
C14 C 0.50140(12) 0.94416(19) 0.33858(10) 0.0334(4) Uani 1 1 d . . .
H14A H 0.4679 1.0281 0.3415 0.040 Uiso 1 1 calc R . .
C7 C 0.82554(13) 0.49109(17) 0.17160(11) 0.0347(4) Uani 1 1 d . . .
H7A H 0.8621 0.4696 0.1337 0.042 Uiso 1 1 calc R . .
C9 C 0.77769(13) 0.44402(17) 0.28980(10) 0.0349(4) Uani 1 1 d . . .
H9A H 0.7813 0.3899 0.3348 0.042 Uiso 1 1 calc R . .
C19 C 0.94468(12) 1.13568(17) 0.35332(10) 0.0319(4) Uani 1 1 d . . .
H19A H 1.0113 1.1539 0.3528 0.038 Uiso 1 1 calc R . .
C16 C 0.75301(11) 1.08125(15) 0.34959(9) 0.0267(3) Uani 1 1 d . . .
C10 C 0.71609(11) 0.55876(15) 0.27658(9) 0.0261(3) Uani 1 1 d . . .
C20 C 0.88269(11) 1.07376(15) 0.28953(9) 0.0258(3) Uani 1 1 d . . .
C11 C 0.60207(11) 0.70875(16) 0.32895(8) 0.0262(3) Uani 1 1 d . . .
C5 C 0.78814(11) 0.80893(16) 0.09090(9) 0.0256(3) Uani 1 1 d . . .
C15 C 0.60177(11) 0.94222(16) 0.33807(8) 0.0260(3) Uani 1 1 d . . .
C6 C 0.76386(12) 0.60270(15) 0.16323(9) 0.0265(3) Uani 1 1 d . . .
C22 C 0.57186(19) 1.3283(3) 0.47212(13) 0.0634(6) Uani 1 1 d . . .
H22A H 0.6269 1.2716 0.4980 0.095 Uiso 1 1 calc R . .
H22B H 0.5103 1.2871 0.4789 0.095 Uiso 1 1 calc R . .
H22C H 0.5782 1.4205 0.4945 0.095 Uiso 1 1 calc R . .
C23 C 1.09427(13) 1.25822(19) 0.13001(10) 0.0369(4) Uani 1 1 d . . .
H23A H 1.0591 1.3339 0.1000 0.055 Uiso 1 1 calc R . .
H23B H 1.0826 1.1734 0.1000 0.055 Uiso 1 1 calc R . .
H23C H 1.1646 1.2783 0.1421 0.055 Uiso 1 1 calc R . .

loop_
_atom_site_aniso_label
_atom_site_aniso_U_11
_atom_site_aniso_U_22
_atom_site_aniso_U_33
_atom_site_aniso_U_23
_atom_site_aniso_U_13
_atom_site_aniso_U_12
O1 0.0329(6) 0.0362(6) 0.0363(7) -0.0042(5) 0.0034(5) -0.0085(5)
O2 0.0373(7) 0.0392(7) 0.0456(8) 0.0037(6) 0.0133(6) 0.0025(6)
O3 0.0387(7) 0.0459(7) 0.0333(7) -0.0062(5) 0.0061(5) -0.0170(6)
N8 0.0266(7) 0.0316(7) 0.0308(7) -0.0022(6) 0.0062(5) -0.0073(6)
N1 0.0261(6) 0.0258(6) 0.0224(6) 0.0006(5) 0.0059(5) -0.0001(5)
N2 0.0453(8) 0.0279(7) 0.0199(6) -0.0031(5) 0.0061(6) -0.0053(6)
N3 0.0273(6) 0.0235(6) 0.0224(6) 0.0003(5) 0.0025(5) -0.0004(5)
N4 0.0399(8) 0.0246(7) 0.0259(7) 0.0031(5) 0.0098(6) -0.0036(6)
N5 0.0258(6) 0.0268(7) 0.0221(6) -0.0002(5) 0.0053(5) -0.0001(5)
N6 0.0275(7) 0.0257(7) 0.0396(8) -0.0025(6) 0.0100(6) 0.0027(5)
N7 0.0264(6) 0.0237(6) 0.0269(7) 0.0015(5) 0.0040(5) 0.0005(5)
C3 0.0654(13) 0.0532(12) 0.0287(10) 0.0159(8) 0.0014(9) -0.0154(10)
C2 0.0512(11) 0.0369(10) 0.0378(10) 0.0107(8) 0.0004(8) -0.0140(8)
C8 0.0418(10) 0.0258(8) 0.0515(11) 0.0040(8) 0.0093(8) 0.0066(7)
C13 0.0236(8) 0.0528(11) 0.0474(11) 0.0076(9) 0.0059(7) -0.0014(8)
C21 0.0627(13) 0.0403(10) 0.0308(10) -0.0078(8) 0.0025(9) -0.0102(9)
C12 0.0294(8) 0.0388(9) 0.0411(10) 0.0033(8) 0.0042(7) -0.0093(7)
C1 0.0255(7) 0.0292(8) 0.0283(8) 0.0017(6) 0.0052(6) -0.0013(6)
C17 0.0376(9) 0.0302(8) 0.0276(8) -0.0011(6) 0.0064(7) 0.0006(7)
C18 0.0365(9) 0.0349(9) 0.0286(9) -0.0028(7) -0.0013(7) -0.0025(7)
C4 0.0439(10) 0.0441(10) 0.0232(8) 0.0033(7) 0.0019(7) -0.0082(8)
C14 0.0247(8) 0.0401(9) 0.0354(9) 0.0038(7) 0.0058(7) 0.0061(7)
C7 0.0384(9) 0.0261(8) 0.0420(10) -0.0028(7) 0.0141(8) 0.0007(7)
C9 0.0420(10) 0.0247(8) 0.0357(9) 0.0061(7) 0.0030(7) 0.0004(7)
C19 0.0272(8) 0.0310(8) 0.0347(9) 0.0003(7) 0.0005(6) -0.0019(7)
C16 0.0288(8) 0.0203(7) 0.0308(8) 0.0036(6) 0.0058(6) 0.0017(6)
C10 0.0297(8) 0.0226(7) 0.0241(8) -0.0007(6) 0.0014(6) -0.0049(6)
C20 0.0271(7) 0.0219(7) 0.0280(8) 0.0028(6) 0.0046(6) -0.0004(6)
C11 0.0297(8) 0.0295(8) 0.0191(7) 0.0020(6) 0.0046(6) -0.0045(6)
C5 0.0268(7) 0.0281(8) 0.0231(7) 0.0000(6) 0.0076(6) 0.0015(6)
C15 0.0265(8) 0.0314(8) 0.0198(7) 0.0019(6) 0.0039(6) 0.0017(6)
C6 0.0309(8) 0.0228(7) 0.0252(8) -0.0021(6) 0.0045(6) -0.0040(6)
C22 0.0593(14) 0.0865(18) 0.0474(13) 0.0059(12) 0.0178(11) 0.0107(13)
C23 0.0348(9) 0.0394(9) 0.0359(10) 0.0003(7) 0.0058(7) -0.0046(8)

loop_
_atom_type_symbol
_atom_type_description
_atom_type_scat_dispersion_real
_atom_type_scat_dispersion_imag
_atom_type_scat_source
C C 0.0033 0.0016 'International Tables Vol C Tables 4.2.6.8 and 6.1.1.4'
H H 0.0000 0.0000 'International Tables Vol C Tables 4.2.6.8 and 6.1.1.4'
N N 0.0061 0.0033 'International Tables Vol C Tables 4.2.6.8 and 6.1.1.4'
O O 0.0106 0.0060 'International Tables Vol C Tables 4.2.6.8 and 6.1.1.4'

loop_
_geom_angle_atom_site_label_1
_geom_angle_atom_site_label_2
_geom_angle_atom_site_label_3
_geom_angle
_geom_angle_site_symmetry_1
_geom_angle_site_symmetry_3
_geom_angle_publ_flag
H1O1 O1 H2O1 102.3 . . ?
C22 O2 H1O2 105.0 . . ?
C23 O3 H1O3 107.1 . . ?
C20 N8 C1 125.94(13) . . ?
C20 N8 H1N8 113.3 . . ?
C1 N8 H1N8 116.1 . . ?
C1 N1 C5 117.60(13) . . ?
C5 N2 C6 122.43(13) . . ?
C5 N2 C21 120.61(14) . . ?
C6 N2 C21 116.89(14) . . ?
C10 N3 C6 117.22(13) . . ?
C10 N4 C11 125.39(13) . . ?
C10 N4 H1N4 116.6 . . ?
C11 N4 H1N4 114.5 . . ?
C15 N5 C11 117.10(13) . . ?
C15 N6 C16 125.81(13) . . ?
C15 N6 H1N6 115.9 . . ?
C16 N6 H1N6 116.8 . . ?
C20 N7 C16 116.90(14) . . ?
C4 C3 C2 120.44(17) . . ?
C4 C3 H3A 119.8 . . ?
C2 C3 H3A 119.8 . . ?
C1 C2 C3 117.51(17) . . ?
C1 C2 H2A 121.2 . . ?
C3 C2 H2A 121.2 . . ?
C9 C8 C7 119.47(16) . . ?
C9 C8 H8A 120.3 . . ?
C7 C8 H8A 120.3 . . ?
C14 C13 C12 120.09(16) . . ?
C14 C13 H13A 120.0 . . ?
C12 C13 H13A 120.0 . . ?
N2 C21 H21A 109.5 . . ?
N2 C21 H21B 109.5 . . ?
H21A C21 H21B 109.5 . . ?
N2 C21 H21C 109.5 . . ?
H21A C21 H21C 109.5 . . ?
H21B C21 H21C 109.5 . . ?
C11 C12 C13 117.68(16) . . ?
C11 C12 H12A 121.2 . . ?
C13 C12 H12A 121.2 . . ?
N1 C1 C2 123.90(15) . . ?
N1 C1 N8 117.04(14) . . ?
C2 C1 N8 118.96(15) . . ?
C16 C17 C18 118.25(16) . . ?
C16 C17 H17A 120.9 . . ?
C18 C17 H17A 120.9 . . ?
C19 C18 C17 119.25(16) . . ?
C19 C18 H18A 120.4 . . ?
C17 C18 H18A 120.4 . . ?
C3 C4 C5 118.02(16) . . ?
C3 C4 H4A 121.0 . . ?
C5 C4 H4A 121.0 . . ?
C13 C14 C15 117.86(16) . . ?
C13 C14 H14A 121.1 . . ?
C15 C14 H14A 121.1 . . ?
C6 C7 C8 117.86(16) . . ?
C6 C7 H7A 121.1 . . ?
C8 C7 H7A 121.1 . . ?
C8 C9 C10 119.04(16) . . ?
C8 C9 H9A 120.5 . . ?
C10 C9 H9A 120.5 . . ?
C18 C19 C20 118.61(15) . . ?
C18 C19 H19A 120.7 . . ?
C20 C19 H19A 120.7 . . ?
N7 C16 C17 123.96(15) . . ?
N7 C16 N6 117.01(14) . . ?
C17 C16 N6 118.80(15) . . ?
N3 C10 N4 118.88(14) . . ?
N3 C10 C9 122.26(15) . . ?
N4 C10 C9 118.81(14) . . ?
N7 C20 N8 119.40(14) . . ?
N7 C20 C19 123.02(15) . . ?
N8 C20 C19 117.45(14) . . ?
N5 C11 C12 123.97(15) . . ?
N5 C11 N4 116.15(14) . . ?
C12 C11 N4 119.73(15) . . ?
N1 C5 N2 117.33(13) . . ?
N1 C5 C4 122.39(15) . . ?
N2 C5 C4 120.26(14) . . ?
N5 C15 N6 118.34(14) . . ?
N5 C15 C14 123.27(15) . . ?
N6 C15 C14 118.35(14) . . ?
N3 C6 C7 124.14(15) . . ?
N3 C6 N2 116.38(14) . . ?
C7 C6 N2 119.27(15) . . ?
O2 C22 H22A 109.5 . . ?
O2 C22 H22B 109.5 . . ?
H22A C22 H22B 109.5 . . ?
O2 C22 H22C 109.5 . . ?
H22A C22 H22C 109.5 . . ?
H22B C22 H22C 109.5 . . ?
O3 C23 H23A 109.5 . . ?
O3 C23 H23B 109.5 . . ?
H23A C23 H23B 109.5 . . ?
O3 C23 H23C 109.5 . . ?
H23A C23 H23C 109.5 . . ?
H23B C23 H23C 109.5 . . ?

loop_
_geom_bond_atom_site_label_1
_geom_bond_atom_site_label_2
_geom_bond_distance
_geom_bond_site_symmetry_2
_geom_bond_publ_flag
O1 H1O1 0.8973 . ?
O1 H2O1 0.8729 . ?
O2 C22 1.425(3) . ?
O2 H1O2 1.0157 . ?
O3 C23 1.418(2) . ?
O3 H1O3 0.9065 . ?
N8 C20 1.377(2) . ?
N8 C1 1.406(2) . ?
N8 H1N8 0.9100 . ?
N1 C1 1.335(2) . ?
N1 C5 1.348(2) . ?
N2 C5 1.370(2) . ?
N2 C6 1.424(2) . ?
N2 C21 1.454(2) . ?
N3 C10 1.3403(19) . ?
N3 C6 1.343(2) . ?
N4 C10 1.384(2) . ?
N4 C11 1.411(2) . ?
N4 H1N4 0.9100 . ?
N5 C15 1.335(2) . ?
N5 C11 1.342(2) . ?
N6 C15 1.379(2) . ?
N6 C16 1.410(2) . ?
N6 H1N6 0.9101 . ?
N7 C20 1.341(2) . ?
N7 C16 1.345(2) . ?
C3 C4 1.368(3) . ?
C3 C2 1.387(3) . ?
C3 H3A 0.9500 . ?
C2 C1 1.380(2) . ?
C2 H2A 0.9500 . ?
C8 C9 1.367(3) . ?
C8 C7 1.386(3) . ?
C8 H8A 0.9500 . ?
C13 C14 1.374(3) . ?
C13 C12 1.385(3) . ?
C13 H13A 0.9500 . ?
C21 H21A 0.9800 . ?
C21 H21B 0.9800 . ?
C21 H21C 0.9800 . ?
C12 C11 1.385(2) . ?
C12 H12A 0.9500 . ?
C17 C16 1.383(2) . ?
C17 C18 1.394(2) . ?
C17 H17A 0.9500 . ?
C18 C19 1.369(2) . ?
C18 H18A 0.9500 . ?
C4 C5 1.402(2) . ?
C4 H4A 0.9500 . ?
C14 C15 1.404(2) . ?
C14 H14A 0.9500 . ?
C7 C6 1.377(2) . ?
C7 H7A 0.9500 . ?
C9 C10 1.401(2) . ?
C9 H9A 0.9500 . ?
C19 C20 1.409(2) . ?
C19 H19A 0.9500 . ?
C22 H22A 0.9800 . ?
C22 H22B 0.9800 . ?
C22 H22C 0.9800 . ?
C23 H23A 0.9800 . ?
C23 H23B 0.9800 . ?
C23 H23C 0.9800 . ?

loop_
_geom_hbond_atom_site_label_D
_geom_hbond_atom_site_label_H
_geom_hbond_atom_site_label_A
_geom_hbond_distance_DH
_geom_hbond_distance_HA
_geom_hbond_distance_DA
_geom_hbond_angle_DHA
_geom_hbond_site_symmetry_A
O1 H1O1 N7 0.90 2.34 3.203(2) 160.5 2_655
O1 H2O1 N3 0.87 2.00 2.8723(18) 177.9 2_655
O1 H2O1 N2 0.87 2.69 3.2167(19) 120.0 2_655
O2 H1O2 O1 1.02 1.71 2.7117(19) 168.7 .
O3 H1O3 N1 0.91 2.03 2.9004(19) 159.3 2_755
O3 H1O3 N8 0.91 2.62 3.251(2) 127.3 2_755
N8 H1N8 O3 0.91 1.94 2.8271(18) 165.4 .
N4 H1N4 O2 0.91 2.14 3.0455(19) 171.6 1_545
N6 H1N6 O2 0.91 2.17 3.0591(19) 167.1 .

loop_
_geom_torsion_atom_site_label_1
_geom_torsion_atom_site_label_2
_geom_torsion_atom_site_label_3
_geom_torsion_atom_site_label_4
_geom_torsion
_geom_torsion_site_symmetry_1
_geom_torsion_site_symmetry_2
_geom_torsion_site_symmetry_3
_geom_torsion_site_symmetry_4
_geom_torsion_publ_flag
C4 C3 C2 C1 2.6(3) . . . . ?
C14 C13 C12 C11 0.8(3) . . . . ?
C5 N1 C1 C2 -2.5(2) . . . . ?
C5 N1 C1 N8 -178.75(13) . . . . ?
C3 C2 C1 N1 -0.9(3) . . . . ?
C3 C2 C1 N8 175.32(18) . . . . ?
C20 N8 C1 N1 -63.1(2) . . . . ?
C20 N8 C1 C2 120.47(19) . . . . ?
C16 C17 C18 C19 -1.0(2) . . . . ?
C2 C3 C4 C5 -0.9(3) . . . . ?
C12 C13 C14 C15 -1.0(3) . . . . ?
C9 C8 C7 C6 1.0(3) . . . . ?
C7 C8 C9 C10 -0.5(3) . . . . ?
C17 C18 C19 C20 0.2(2) . . . . ?
C20 N7 C16 C17 0.1(2) . . . . ?
C20 N7 C16 N6 174.50(13) . . . . ?
C18 C17 C16 N7 0.9(2) . . . . ?
C18 C17 C16 N6 -173.41(15) . . . . ?
C15 N6 C16 N7 66.9(2) . . . . ?
C15 N6 C16 C17 -118.41(18) . . . . ?
C6 N3 C10 N4 -176.84(13) . . . . ?
C6 N3 C10 C9 0.5(2) . . . . ?
C11 N4 C10 N3 -11.7(2) . . . . ?
C11 N4 C10 C9 170.80(15) . . . . ?
C8 C9 C10 N3 -0.3(2) . . . . ?
C8 C9 C10 N4 177.07(16) . . . . ?
C16 N7 C20 N8 -176.73(13) . . . . ?
C16 N7 C20 C19 -1.0(2) . . . . ?
C1 N8 C20 N7 -1.4(2) . . . . ?
C1 N8 C20 C19 -177.42(15) . . . . ?
C18 C19 C20 N7 0.8(2) . . . . ?
C18 C19 C20 N8 176.65(15) . . . . ?
C15 N5 C11 C12 -2.1(2) . . . . ?
C15 N5 C11 N4 -177.52(13) . . . . ?
C13 C12 C11 N5 0.8(3) . . . . ?
C13 C12 C11 N4 176.07(15) . . . . ?
C10 N4 C11 N5 -56.6(2) . . . . ?
C10 N4 C11 C12 127.74(17) . . . . ?
C1 N1 C5 N2 -177.39(14) . . . . ?
C1 N1 C5 C4 4.3(2) . . . . ?
C6 N2 C5 N1 -5.0(2) . . . . ?
C21 N2 C5 N1 178.20(16) . . . . ?
C6 N2 C5 C4 173.34(16) . . . . ?
C21 N2 C5 C4 -3.4(2) . . . . ?
C3 C4 C5 N1 -2.7(3) . . . . ?
C3 C4 C5 N2 179.05(18) . . . . ?
C11 N5 C15 N6 179.32(14) . . . . ?
C11 N5 C15 C14 1.8(2) . . . . ?
C16 N6 C15 N5 -1.6(2) . . . . ?
C16 N6 C15 C14 176.04(15) . . . . ?
C13 C14 C15 N5 -0.3(2) . . . . ?
C13 C14 C15 N6 -177.83(15) . . . . ?
C10 N3 C6 C7 0.0(2) . . . . ?
C10 N3 C6 N2 174.58(13) . . . . ?
C8 C7 C6 N3 -0.8(3) . . . . ?
C8 C7 C6 N2 -175.18(15) . . . . ?
C5 N2 C6 N3 77.8(2) . . . . ?
C21 N2 C6 N3 -105.33(18) . . . . ?
C5 N2 C6 C7 -107.36(18) . . . . ?
C21 N2 C6 C7 69.5(2) . . . . ?

loop_
_cod_related_entry_id
_cod_related_entry_database
_cod_related_entry_code
1 ChemSpider 30659087
